data_7127665
loop_
_publ_author_name
'Nayak, Mithilesh Kumar'
'Suhr, Simon'
'Chrysochos, Nicolas'
'Rawat, Hemant'
'Schulzke, Carola'
'Chandrasekhar, Vadapalli'
'Sarkar, Biprajit'
'Jana, Anukul'

_publ_section_title
;
 Tethered CAAC-CAAC dimers: oxidation to persistent radical cations and
 bridging-unit dependent reactivity/stability of the dications.
;
_journal_issue 10
_journal_name_full 'Chemical communications (Cambridge, England)'
_journal_page_first 1210
_journal_page_last 1213
_journal_paper_doi 10.1039/d0cc07385g
_journal_volume 57
_journal_year 2021
_chemical_formula_moiety 'C18 H30 N2, 2(C F3 O3 S)'
_chemical_formula_sum 'C20 H30 F6 N2 O6 S2'
_chemical_formula_weight 572.58
_space_group_crystal_system triclinic
_space_group_IT_number 2
_space_group_name_Hall '-P 1'
_space_group_name_H-M_alt 'P -1'
_atom_sites_solution_hydrogens geom
_atom_sites_solution_primary dual
_atom_sites_solution_secondary difmap
_audit_creation_method SHELXL-2018/3
_audit_update_record
;
2020-05-21 deposited with the CCDC.	2020-12-18 downloaded from the CCDC.
;
_cell_angle_alpha 67.712(3)
_cell_angle_beta 72.257(3)
_cell_angle_gamma 66.569(3)
_cell_formula_units_Z 2
_cell_length_a 10.4927(3)
_cell_length_b 11.3753(4)
_cell_length_c 12.8459(4)
_cell_measurement_reflns_used 10606
_cell_measurement_temperature 120(2)
_cell_measurement_theta_max 28.8850
_cell_measurement_theta_min 2.9990
_cell_volume 1280.14(8)
_computing_cell_refinement 'CrysAlisPro 1.171.39.29d (Rigaku OD, 2017)'
_computing_data_collection 'CrysAlisPro 1.171.39.29d (Rigaku OD, 2017)'
_computing_data_reduction 'CrysAlisPro 1.171.39.29d (Rigaku OD, 2017)'
_computing_molecular_graphics 'Olex2 (Dolomanov et al., 2009)'
_computing_publication_material 'Olex2 (Dolomanov et al., 2009)'
_computing_structure_refinement 'SHELXL-2018/3 (Sheldrick, 2015)'
_computing_structure_solution 'ShelXT (Sheldrick, 2015)'
_diffrn_ambient_temperature 120(2)
_diffrn_measured_fraction_theta_full 0.996
_diffrn_measured_fraction_theta_max 0.882
_diffrn_measurement_device_type 'XtaLAB AFC12 (RINC): Kappa single'
_diffrn_measurement_method '\w scans'
_diffrn_radiation_type MoK\a
_diffrn_radiation_wavelength 0.71073
_diffrn_reflns_av_R_equivalents 0.0364
_diffrn_reflns_av_unetI/netI 0.0359
_diffrn_reflns_Laue_measured_fraction_full 0.996
_diffrn_reflns_Laue_measured_fraction_max 0.882
_diffrn_reflns_limit_h_max 14
_diffrn_reflns_limit_h_min -10
_diffrn_reflns_limit_k_max 15
_diffrn_reflns_limit_k_min -14
_diffrn_reflns_limit_l_max 17
_diffrn_reflns_limit_l_min -17
_diffrn_reflns_number 25226
_diffrn_reflns_point_group_measured_fraction_full 0.996
_diffrn_reflns_point_group_measured_fraction_max 0.882
_diffrn_reflns_theta_full 25.242
_diffrn_reflns_theta_max 28.875
_diffrn_reflns_theta_min 3.004
_diffrn_source 'fine-focus sealed X-ray tube'
_exptl_absorpt_coefficient_mu 0.290
_exptl_absorpt_correction_T_max 1.00000
_exptl_absorpt_correction_T_min 0.28806
_exptl_absorpt_correction_type multi-scan
_exptl_absorpt_process_details
;
CrysAlisPro 1.171.39.29d (Rigaku Oxford Diffraction, 2017)
Empirical absorption correction using spherical harmonics,
 implemented in SCALE3 ABSPACK scaling algorithm.
;
_exptl_crystal_colour yellow
_exptl_crystal_density_diffrn 1.485
_exptl_crystal_description block
_exptl_crystal_F_000 596
_exptl_crystal_size_max 0.150
_exptl_crystal_size_mid 0.130
_exptl_crystal_size_min 0.120
_refine_diff_density_max 1.065
_refine_diff_density_min -0.588
_refine_diff_density_rms 0.063
_refine_ls_extinction_method none
_refine_ls_goodness_of_fit_ref 1.110
_refine_ls_hydrogen_treatment constr
_refine_ls_matrix_type full
_refine_ls_number_parameters 394
_refine_ls_number_reflns 5944
_refine_ls_number_restraints 6
_refine_ls_restrained_S_all 1.110
_refine_ls_R_factor_all 0.0646
_refine_ls_R_factor_gt 0.0502
_refine_ls_shift/su_max 0.000
_refine_ls_shift/su_mean 0.000
_refine_ls_structure_factor_coef Fsqd
_refine_ls_weighting_details 'w=1/[\s^2^(Fo^2^)+(0.0550P)^2^+0.9311P] where P=(Fo^2^+2Fc^2^)/3'
_refine_ls_weighting_scheme calc
_refine_ls_wR_factor_gt 0.1243
_refine_ls_wR_factor_ref 0.1317
_reflns_Friedel_coverage 0.000
_reflns_number_gt 4719
_reflns_number_total 5944
_reflns_threshold_expression 'I > 2\s(I)'
_cod_data_source_file d0cc07385g2.cif
_cod_data_source_block AJ0678
_cod_depositor_comments 'Adding full bibliography for 7127659--7127670.cif.'
_cod_database_code 7127665
_shelx_shelxl_version_number 2018/3
_shelx_space_group_comment
;
The symmetry employed for this shelxl refinement is uniquely defined
by the following loop, which should always be used as a source of
symmetry information in preference to the above space-group names.
They are only intended as comments.
;
_shelx_estimated_absorpt_t_min 0.958
_shelx_estimated_absorpt_t_max 0.966

loop_
_space_group_symop_operation_xyz
'x, y, z'
'-x, -y, -z'

loop_
_atom_site_label
_atom_site_type_symbol
_atom_site_fract_x
_atom_site_fract_y
_atom_site_fract_z
_atom_site_U_iso_or_equiv
_atom_site_adp_type
_atom_site_occupancy
_atom_site_site_symmetry_order
_atom_site_calc_flag
_atom_site_refinement_flags_posn
_atom_site_refinement_flags_adp
_atom_site_refinement_flags_occupancy
_atom_site_disorder_assembly
_atom_site_disorder_group
N1 N 0.7407(2) 0.56981(18) 0.28957(14) 0.0269(4) Uani 1 1 d . . . . .
N2 N 0.76298(17) 0.73267(16) 0.37936(13) 0.0206(3) Uani 1 1 d . . . . .
C1 C 0.7440(2) 0.6903(2) 0.21970(16) 0.0203(4) Uani 1 1 d . . . . .
C2 C 0.75410(19) 0.77955(19) 0.26914(15) 0.0176(4) Uani 1 1 d . . . . .
C3 C 0.7643(2) 0.6065(2) 0.44743(17) 0.0285(5) Uani 1 1 d . . . . .
H3 H 0.777578 0.576538 0.524331 0.034 Uiso 1 1 calc R U . . .
C4 C 0.7464(3) 0.5265(2) 0.40342(18) 0.0357(5) Uani 1 1 d . . . . .
H4 H 0.737758 0.441263 0.450062 0.043 Uiso 1 1 calc R U . . .
C5 C 0.7314(3) 0.4781(2) 0.23380(19) 0.0393(6) Uani 1 1 d . . . . .
C7 C 0.7346(2) 0.7040(2) 0.09907(16) 0.0250(4) Uani 1 1 d . . . . .
C6 C 0.7720(4) 0.5519(3) 0.1085(2) 0.0270(9) Uani 0.706(7) 1 d D . P A 1
H6A H 0.719087 0.543658 0.061046 0.032 Uiso 0.706(7) 1 calc R U P A 1
H6B H 0.874318 0.513281 0.081256 0.032 Uiso 0.706(7) 1 calc R U P A 1
C8 C 0.5866(4) 0.7830(4) 0.0778(3) 0.0313(9) Uani 0.706(7) 1 d D . P A 1
H8A H 0.519988 0.743997 0.139951 0.047 Uiso 0.706(7) 1 calc R U P A 1
H8B H 0.577877 0.780450 0.004954 0.047 Uiso 0.706(7) 1 calc R U P A 1
H8C H 0.565273 0.876254 0.074682 0.047 Uiso 0.706(7) 1 calc R U P A 1
C9 C 0.8456(6) 0.7571(5) 0.0038(4) 0.0307(11) Uani 0.706(7) 1 d D . P A 1
H9A H 0.846014 0.743932 -0.067471 0.046 Uiso 0.706(7) 1 calc R U P A 1
H9B H 0.938985 0.708307 0.025217 0.046 Uiso 0.706(7) 1 calc R U P A 1
H9C H 0.822735 0.852867 -0.007376 0.046 Uiso 0.706(7) 1 calc R U P A 1
C6' C 0.6707(10) 0.5995(9) 0.1129(6) 0.031(2) Uani 0.294(7) 1 d D . P A 2
H6'1 H 0.705991 0.564912 0.045870 0.037 Uiso 0.294(7) 1 calc R U P A 2
H6'2 H 0.566189 0.635093 0.125650 0.037 Uiso 0.294(7) 1 calc R U P A 2
C8' C 0.6234(9) 0.8496(10) 0.0369(7) 0.033(2) Uani 0.294(7) 1 d D . P A 2
H8'1 H 0.661839 0.921914 0.019864 0.050 Uiso 0.294(7) 1 calc R U P A 2
H8'2 H 0.531918 0.866572 0.088514 0.050 Uiso 0.294(7) 1 calc R U P A 2
H8'3 H 0.611013 0.846102 -0.034359 0.050 Uiso 0.294(7) 1 calc R U P A 2
C9' C 0.8752(12) 0.6955(14) 0.0207(10) 0.031(3) Uani 0.294(7) 1 d D . P A 2
H9'1 H 0.944082 0.608019 0.049440 0.046 Uiso 0.294(7) 1 calc R U P A 2
H9'2 H 0.907311 0.766813 0.017745 0.046 Uiso 0.294(7) 1 calc R U P A 2
H9'3 H 0.865963 0.705934 -0.056254 0.046 Uiso 0.294(7) 1 calc R U P A 2
C10 C 0.8508(3) 0.3450(3) 0.2588(3) 0.0509(7) Uani 1 1 d . . . . .
H10A H 0.940345 0.362373 0.242104 0.076 Uiso 1 1 calc R U . . .
H10B H 0.856945 0.292810 0.210766 0.076 Uiso 1 1 calc R U . . .
H10C H 0.831789 0.294353 0.339600 0.076 Uiso 1 1 calc R U . . .
C11 C 0.5871(3) 0.4571(3) 0.2829(2) 0.0408(6) Uani 1 1 d . . . . .
H11A H 0.584017 0.402864 0.363320 0.061 Uiso 1 1 calc R U . . .
H11B H 0.571845 0.410797 0.239479 0.061 Uiso 1 1 calc R U . . .
H11C H 0.513063 0.544344 0.277512 0.061 Uiso 1 1 calc R U . . .
C12 C 0.7678(3) 0.8324(2) 0.42863(19) 0.0334(5) Uani 1 1 d . . . . .
C14 C 0.7593(2) 0.92314(19) 0.21993(17) 0.0225(4) Uani 1 1 d . . . . .
C13 C 0.7238(5) 0.9640(3) 0.3289(3) 0.0269(8) Uani 0.710(6) 1 d D . P B 1
H13A H 0.621393 1.011662 0.346017 0.032 Uiso 0.710(6) 1 calc R U P B 1
H13B H 0.776177 1.024311 0.318883 0.032 Uiso 0.710(6) 1 calc R U P B 1
C15 C 0.6514(4) 1.0210(3) 0.1423(3) 0.0282(9) Uani 0.710(6) 1 d D . P B 1
H15A H 0.681343 1.002480 0.068410 0.042 Uiso 0.710(6) 1 calc R U P B 1
H15B H 0.645570 1.113235 0.130267 0.042 Uiso 0.710(6) 1 calc R U P B 1
H15C H 0.558588 1.009679 0.178560 0.042 Uiso 0.710(6) 1 calc R U P B 1
C16 C 0.9095(4) 0.9227(4) 0.1548(3) 0.0286(8) Uani 0.710(6) 1 d D . P B 1
H16A H 0.977455 0.864698 0.206050 0.043 Uiso 0.710(6) 1 calc R U P B 1
H16B H 0.913912 1.014243 0.127603 0.043 Uiso 0.710(6) 1 calc R U P B 1
H16C H 0.932524 0.889034 0.089284 0.043 Uiso 0.710(6) 1 calc R U P B 1
C13' C 0.8156(12) 0.9326(9) 0.3160(7) 0.032(2) Uani 0.290(6) 1 d D . P B 2
H13C H 0.919873 0.908084 0.298277 0.039 Uiso 0.290(6) 1 calc R U P B 2
H13D H 0.775229 1.024858 0.322659 0.039 Uiso 0.290(6) 1 calc R U P B 2
C15' C 0.6077(8) 1.0251(8) 0.2147(8) 0.032(2) Uani 0.290(6) 1 d D . P B 2
H15D H 0.612422 1.116594 0.184382 0.048 Uiso 0.290(6) 1 calc R U P B 2
H15E H 0.550269 1.012242 0.291688 0.048 Uiso 0.290(6) 1 calc R U P B 2
H15F H 0.564752 1.010540 0.164553 0.048 Uiso 0.290(6) 1 calc R U P B 2
C16' C 0.8563(11) 0.9572(9) 0.1073(8) 0.031(2) Uani 0.290(6) 1 d D . P B 2
H16D H 0.950756 0.891016 0.111192 0.046 Uiso 0.290(6) 1 calc R U P B 2
H16E H 0.861544 1.046672 0.091276 0.046 Uiso 0.290(6) 1 calc R U P B 2
H16F H 0.819553 0.956046 0.046222 0.046 Uiso 0.290(6) 1 calc R U P B 2
C17 C 0.9096(3) 0.7831(4) 0.4635(2) 0.0506(7) Uani 1 1 d . . . . .
H17A H 0.916353 0.849539 0.490981 0.076 Uiso 1 1 calc R U . . .
H17B H 0.984988 0.769864 0.397512 0.076 Uiso 1 1 calc R U . . .
H17C H 0.919613 0.697850 0.524750 0.076 Uiso 1 1 calc R U . . .
C18 C 0.6481(3) 0.8459(2) 0.5296(2) 0.0352(5) Uani 1 1 d . . . . .
H18A H 0.668043 0.763527 0.593453 0.053 Uiso 1 1 calc R U . . .
H18B H 0.559845 0.860940 0.507890 0.053 Uiso 1 1 calc R U . . .
H18C H 0.639003 0.921991 0.552849 0.053 Uiso 1 1 calc R U . . .
S1 S 0.17386(6) 0.52162(5) 0.20811(4) 0.02563(14) Uani 1 1 d . . . . .
O1 O 0.1772(3) 0.4356(2) 0.15092(15) 0.0617(6) Uani 1 1 d . . . . .
O2 O 0.03643(18) 0.6060(2) 0.24364(19) 0.0563(6) Uani 1 1 d . . . . .
O3 O 0.2622(2) 0.4624(2) 0.29194(14) 0.0512(5) Uani 1 1 d . . . . .
F1 F 0.19307(17) 0.70219(16) 0.00692(12) 0.0504(4) Uani 1 1 d . . . . .
F2 F 0.39153(15) 0.57738(16) 0.05789(12) 0.0477(4) Uani 1 1 d . . . . .
F3 F 0.25870(17) 0.73215(16) 0.13435(14) 0.0510(4) Uani 1 1 d . . . . .
C19 C 0.2166(3) 0.9785(2) 0.2991(2) 0.0323(5) Uani 1 1 d . . . . .
S2 S 0.32151(6) 0.83257(5) 0.39559(5) 0.02818(15) Uani 1 1 d . . . . .
O4 O 0.2673(2) 0.72883(16) 0.41103(16) 0.0459(5) Uani 1 1 d . . . . .
O5 O 0.2897(3) 0.8741(2) 0.49569(16) 0.0578(6) Uani 1 1 d . . . . .
O6 O 0.4634(2) 0.8181(2) 0.3371(2) 0.0705(7) Uani 1 1 d . . . . .
F4 F 0.25707(17) 1.08475(13) 0.27137(13) 0.0432(4) Uani 1 1 d . . . . .
F5 F 0.2313(3) 0.95411(17) 0.20243(15) 0.0790(7) Uani 1 1 d . . . . .
F6 F 0.08199(17) 1.01251(18) 0.3448(2) 0.0772(7) Uani 1 1 d . . . . .
C20 C 0.2591(2) 0.6389(2) 0.09723(18) 0.0274(4) Uani 1 1 d . . . . .

loop_
_atom_site_aniso_label
_atom_site_aniso_U_11
_atom_site_aniso_U_22
_atom_site_aniso_U_33
_atom_site_aniso_U_23
_atom_site_aniso_U_13
_atom_site_aniso_U_12
N1 0.0404(11) 0.0255(9) 0.0167(8) -0.0051(7) 0.0005(7) -0.0176(8)
N2 0.0230(8) 0.0213(8) 0.0170(8) -0.0042(6) -0.0055(6) -0.0064(7)
C1 0.0195(9) 0.0226(10) 0.0151(8) -0.0035(7) -0.0006(7) -0.0069(8)
C2 0.0136(8) 0.0202(9) 0.0147(8) -0.0038(7) -0.0007(7) -0.0036(7)
C3 0.0368(12) 0.0303(11) 0.0167(9) 0.0016(8) -0.0081(8) -0.0147(9)
C4 0.0612(16) 0.0277(12) 0.0187(10) 0.0026(8) -0.0097(10) -0.0217(11)
C5 0.0711(18) 0.0374(13) 0.0218(11) -0.0084(9) -0.0013(11) -0.0353(13)
C7 0.0298(11) 0.0312(11) 0.0154(9) -0.0055(8) -0.0042(8) -0.0125(9)
C6 0.037(2) 0.0246(16) 0.0201(14) -0.0067(12) -0.0052(13) -0.0107(15)
C8 0.0345(19) 0.033(2) 0.0259(17) -0.0042(15) -0.0151(14) -0.0072(15)
C9 0.039(3) 0.035(3) 0.0145(18) -0.004(2) -0.0014(15) -0.015(2)
C6' 0.033(5) 0.046(5) 0.020(4) -0.005(3) -0.007(3) -0.021(4)
C8' 0.027(4) 0.043(5) 0.023(4) 0.004(4) -0.013(3) -0.011(4)
C9' 0.027(5) 0.055(8) 0.016(5) -0.016(6) 0.003(4) -0.019(6)
C10 0.0470(16) 0.0543(17) 0.0649(18) -0.0400(15) 0.0170(13) -0.0284(14)
C11 0.0452(15) 0.0360(13) 0.0478(15) -0.0105(11) -0.0194(12) -0.0131(11)
C12 0.0539(15) 0.0318(12) 0.0231(10) -0.0075(9) -0.0082(10) -0.0219(11)
C14 0.0255(10) 0.0185(10) 0.0211(9) -0.0033(8) -0.0025(8) -0.0081(8)
C13 0.031(2) 0.0228(16) 0.0257(15) -0.0080(12) -0.0025(14) -0.0086(15)
C15 0.0321(18) 0.0216(15) 0.0239(19) -0.0015(12) -0.0048(14) -0.0068(13)
C16 0.0306(19) 0.0282(18) 0.0244(18) -0.0062(14) 0.0055(14) -0.0161(15)
C13' 0.043(6) 0.027(4) 0.030(4) -0.002(3) -0.013(4) -0.015(4)
C15' 0.030(4) 0.021(4) 0.034(5) -0.007(3) 0.000(4) -0.004(3)
C16' 0.039(5) 0.020(4) 0.028(5) 0.000(3) -0.004(4) -0.014(4)
C17 0.0386(14) 0.091(2) 0.0457(15) -0.0411(16) 0.0058(12) -0.0346(15)
C18 0.0360(13) 0.0337(13) 0.0389(13) -0.0201(10) -0.0144(10) 0.0003(10)
S1 0.0280(3) 0.0321(3) 0.0174(2) -0.0065(2) -0.00322(19) -0.0116(2)
O1 0.1162(19) 0.0648(13) 0.0297(9) -0.0175(9) 0.0028(10) -0.0628(14)
O2 0.0236(9) 0.0539(12) 0.0722(14) -0.0138(10) 0.0118(9) -0.0129(8)
O3 0.0479(11) 0.0781(14) 0.0214(8) 0.0037(9) -0.0124(8) -0.0268(10)
F1 0.0531(9) 0.0559(10) 0.0365(8) 0.0150(7) -0.0209(7) -0.0295(8)
F2 0.0304(7) 0.0542(9) 0.0377(8) -0.0132(7) 0.0116(6) -0.0062(7)
F3 0.0553(10) 0.0551(10) 0.0585(10) -0.0324(8) 0.0121(8) -0.0354(8)
C19 0.0383(13) 0.0238(11) 0.0367(12) -0.0015(9) -0.0166(10) -0.0115(10)
S2 0.0238(3) 0.0223(3) 0.0282(3) 0.0023(2) -0.0040(2) -0.0070(2)
O4 0.0685(13) 0.0244(9) 0.0452(10) 0.0060(7) -0.0228(9) -0.0215(9)
O5 0.0938(17) 0.0477(12) 0.0364(10) -0.0037(9) -0.0267(11) -0.0245(11)
O6 0.0279(10) 0.0605(14) 0.0714(15) 0.0101(11) 0.0070(9) -0.0024(9)
F4 0.0633(10) 0.0225(7) 0.0466(8) 0.0039(6) -0.0247(7) -0.0191(7)
F5 0.166(2) 0.0375(9) 0.0490(10) 0.0030(8) -0.0649(12) -0.0295(11)
F6 0.0294(9) 0.0457(10) 0.1264(18) 0.0018(11) -0.0215(10) -0.0025(7)
C20 0.0225(10) 0.0327(12) 0.0266(10) -0.0100(9) -0.0027(8) -0.0085(9)

loop_
_atom_type_symbol
_atom_type_description
_atom_type_scat_dispersion_real
_atom_type_scat_dispersion_imag
_atom_type_scat_source
C C 0.0033 0.0016 'International Tables Vol C Tables 4.2.6.8 and 6.1.1.4'
H H 0.0000 0.0000 'International Tables Vol C Tables 4.2.6.8 and 6.1.1.4'
F F 0.0171 0.0103 'International Tables Vol C Tables 4.2.6.8 and 6.1.1.4'
N N 0.0061 0.0033 'International Tables Vol C Tables 4.2.6.8 and 6.1.1.4'
O O 0.0106 0.0060 'International Tables Vol C Tables 4.2.6.8 and 6.1.1.4'
S S 0.1246 0.1234 'International Tables Vol C Tables 4.2.6.8 and 6.1.1.4'

loop_
_geom_angle_atom_site_label_1
_geom_angle_atom_site_label_2
_geom_angle_atom_site_label_3
_geom_angle
_geom_angle_site_symmetry_1
_geom_angle_site_symmetry_3
_geom_angle_publ_flag
C1 N1 C4 124.64(18) . . ?
C1 N1 C5 115.08(17) . . ?
C4 N1 C5 120.28(17) . . ?
C2 N2 C3 124.66(17) . . ?
C2 N2 C12 114.88(16) . . ?
C3 N2 C12 120.44(17) . . ?
N1 C1 C2 116.71(17) . . ?
N1 C1 C7 110.22(17) . . ?
C2 C1 C7 133.06(17) . . ?
N2 C2 C1 116.90(17) . . ?
N2 C2 C14 110.20(16) . . ?
C1 C2 C14 132.89(16) . . ?
C4 C3 N2 118.42(19) . . ?
C4 C3 H3 120.8 . . ?
N2 C3 H3 120.8 . . ?
C3 C4 N1 118.42(19) . . ?
C3 C4 H4 120.8 . . ?
N1 C4 H4 120.8 . . ?
N1 C5 C6 99.70(18) . . ?
N1 C5 C10 109.3(2) . . ?
C6 C5 C10 105.9(2) . . ?
N1 C5 C11 107.8(2) . . ?
C6 C5 C11 122.1(3) . . ?
C10 C5 C11 111.1(2) . . ?
N1 C5 C6' 98.1(3) . . ?
C10 C5 C6' 136.3(4) . . ?
C11 C5 C6' 91.1(3) . . ?
C9' C7 C6' 115.8(6) . . ?
C9' C7 C1 111.1(5) . . ?
C8 C7 C1 109.94(19) . . ?
C6' C7 C1 105.8(3) . . ?
C8 C7 C9 112.6(3) . . ?
C1 C7 C9 114.9(3) . . ?
C8 C7 C6 111.3(2) . . ?
C1 C7 C6 100.27(17) . . ?
C9 C7 C6 107.2(3) . . ?
C9' C7 C8' 105.4(6) . . ?
C6' C7 C8' 104.9(5) . . ?
C1 C7 C8' 113.9(3) . . ?
C5 C6 C7 107.5(2) . . ?
C5 C6 H6A 110.2 . . ?
C7 C6 H6A 110.2 . . ?
C5 C6 H6B 110.2 . . ?
C7 C6 H6B 110.2 . . ?
H6A C6 H6B 108.5 . . ?
C7 C8 H8A 109.5 . . ?
C7 C8 H8B 109.5 . . ?
H8A C8 H8B 109.5 . . ?
C7 C8 H8C 109.5 . . ?
H8A C8 H8C 109.5 . . ?
H8B C8 H8C 109.5 . . ?
C7 C9 H9A 109.5 . . ?
C7 C9 H9B 109.5 . . ?
H9A C9 H9B 109.5 . . ?
C7 C9 H9C 109.5 . . ?
H9A C9 H9C 109.5 . . ?
H9B C9 H9C 109.5 . . ?
C7 C6' C5 100.6(4) . . ?
C7 C6' H6'1 111.7 . . ?
C5 C6' H6'1 111.7 . . ?
C7 C6' H6'2 111.7 . . ?
C5 C6' H6'2 111.7 . . ?
H6'1 C6' H6'2 109.4 . . ?
C7 C8' H8'1 109.5 . . ?
C7 C8' H8'2 109.5 . . ?
H8'1 C8' H8'2 109.5 . . ?
C7 C8' H8'3 109.5 . . ?
H8'1 C8' H8'3 109.5 . . ?
H8'2 C8' H8'3 109.5 . . ?
C7 C9' H9'1 109.5 . . ?
C7 C9' H9'2 109.5 . . ?
H9'1 C9' H9'2 109.5 . . ?
C7 C9' H9'3 109.5 . . ?
H9'1 C9' H9'3 109.5 . . ?
H9'2 C9' H9'3 109.5 . . ?
C5 C10 H10A 109.5 . . ?
C5 C10 H10B 109.5 . . ?
H10A C10 H10B 109.5 . . ?
C5 C10 H10C 109.5 . . ?
H10A C10 H10C 109.5 . . ?
H10B C10 H10C 109.5 . . ?
C5 C11 H11A 109.5 . . ?
C5 C11 H11B 109.5 . . ?
H11A C11 H11B 109.5 . . ?
C5 C11 H11C 109.5 . . ?
H11A C11 H11C 109.5 . . ?
H11B C11 H11C 109.5 . . ?
C17 C12 C18 111.44(19) . . ?
C17 C12 N2 108.7(2) . . ?
C18 C12 N2 108.87(18) . . ?
C17 C12 C13' 91.6(4) . . ?
C18 C12 C13' 134.4(5) . . ?
N2 C12 C13' 99.3(3) . . ?
C17 C12 C13 121.3(2) . . ?
C18 C12 C13 106.2(2) . . ?
N2 C12 C13 99.33(18) . . ?
C16' C14 C2 117.5(3) . . ?
C2 C14 C13 101.63(17) . . ?
C2 C14 C15 115.01(19) . . ?
C13 C14 C15 109.5(2) . . ?
C2 C14 C16 109.74(19) . . ?
C13 C14 C16 111.1(2) . . ?
C15 C14 C16 109.6(2) . . ?
C16' C14 C15' 110.3(5) . . ?
C2 C14 C15' 110.4(3) . . ?
C16' C14 C13' 108.8(5) . . ?
C2 C14 C13' 101.0(3) . . ?
C15' C14 C13' 108.2(5) . . ?
C14 C13 C12 107.4(2) . . ?
C14 C13 H13A 110.2 . . ?
C12 C13 H13A 110.2 . . ?
C14 C13 H13B 110.2 . . ?
C12 C13 H13B 110.2 . . ?
H13A C13 H13B 108.5 . . ?
C14 C15 H15A 109.5 . . ?
C14 C15 H15B 109.5 . . ?
H15A C15 H15B 109.5 . . ?
C14 C15 H15C 109.5 . . ?
H15A C15 H15C 109.5 . . ?
H15B C15 H15C 109.5 . . ?
C14 C16 H16A 109.5 . . ?
C14 C16 H16B 109.5 . . ?
H16A C16 H16B 109.5 . . ?
C14 C16 H16C 109.5 . . ?
H16A C16 H16C 109.5 . . ?
H16B C16 H16C 109.5 . . ?
C12 C13' C14 106.0(5) . . ?
C12 C13' H13C 110.5 . . ?
C14 C13' H13C 110.5 . . ?
C12 C13' H13D 110.5 . . ?
C14 C13' H13D 110.5 . . ?
H13C C13' H13D 108.7 . . ?
C14 C15' H15D 109.5 . . ?
C14 C15' H15E 109.5 . . ?
H15D C15' H15E 109.5 . . ?
C14 C15' H15F 109.5 . . ?
H15D C15' H15F 109.5 . . ?
H15E C15' H15F 109.5 . . ?
C14 C16' H16D 109.5 . . ?
C14 C16' H16E 109.5 . . ?
H16D C16' H16E 109.5 . . ?
C14 C16' H16F 109.5 . . ?
H16D C16' H16F 109.5 . . ?
H16E C16' H16F 109.5 . . ?
C12 C17 H17A 109.5 . . ?
C12 C17 H17B 109.5 . . ?
H17A C17 H17B 109.5 . . ?
C12 C17 H17C 109.5 . . ?
H17A C17 H17C 109.5 . . ?
H17B C17 H17C 109.5 . . ?
C12 C18 H18A 109.5 . . ?
C12 C18 H18B 109.5 . . ?
H18A C18 H18B 109.5 . . ?
C12 C18 H18C 109.5 . . ?
H18A C18 H18C 109.5 . . ?
H18B C18 H18C 109.5 . . ?
O1 S1 O3 115.80(14) . . ?
O1 S1 O2 115.20(15) . . ?
O3 S1 O2 113.75(13) . . ?
O1 S1 C20 103.77(11) . . ?
O3 S1 C20 102.20(11) . . ?
O2 S1 C20 103.74(11) . . ?
F6 C19 F5 108.7(2) . . ?
F6 C19 F4 107.0(2) . . ?
F5 C19 F4 106.88(19) . . ?
F6 C19 S2 111.90(17) . . ?
F5 C19 S2 110.36(17) . . ?
F4 C19 S2 111.79(15) . . ?
O6 S2 O4 116.87(14) . . ?
O6 S2 O5 112.84(16) . . ?
O4 S2 O5 114.33(12) . . ?
O6 S2 C19 104.11(12) . . ?
O4 S2 C19 103.53(10) . . ?
O5 S2 C19 102.99(12) . . ?
F3 C20 F2 107.73(18) . . ?
F3 C20 F1 106.95(19) . . ?
F2 C20 F1 106.54(18) . . ?
F3 C20 S1 112.16(15) . . ?
F2 C20 S1 111.89(16) . . ?
F1 C20 S1 111.27(14) . . ?

loop_
_geom_bond_atom_site_label_1
_geom_bond_atom_site_label_2
_geom_bond_distance
_geom_bond_site_symmetry_2
_geom_bond_publ_flag
N1 C1 1.331(3) . ?
N1 C4 1.367(3) . ?
N1 C5 1.518(3) . ?
N2 C2 1.329(2) . ?
N2 C3 1.365(3) . ?
N2 C12 1.516(3) . ?
C1 C2 1.436(3) . ?
C1 C7 1.527(3) . ?
C2 C14 1.529(3) . ?
C3 C4 1.332(3) . ?
C3 H3 0.9500 . ?
C4 H4 0.9500 . ?
C5 C6 1.523(4) . ?
C5 C10 1.527(4) . ?
C5 C11 1.529(4) . ?
C5 C6' 1.733(8) . ?
C7 C9' 1.502(11) . ?
C7 C8 1.502(4) . ?
C7 C6' 1.515(8) . ?
C7 C9 1.533(5) . ?
C7 C6 1.579(4) . ?
C7 C8' 1.664(8) . ?
C6 H6A 0.9900 . ?
C6 H6B 0.9900 . ?
C8 H8A 0.9800 . ?
C8 H8B 0.9800 . ?
C8 H8C 0.9800 . ?
C9 H9A 0.9800 . ?
C9 H9B 0.9800 . ?
C9 H9C 0.9800 . ?
C6' H6'1 0.9900 . ?
C6' H6'2 0.9900 . ?
C8' H8'1 0.9800 . ?
C8' H8'2 0.9800 . ?
C8' H8'3 0.9800 . ?
C9' H9'1 0.9800 . ?
C9' H9'2 0.9800 . ?
C9' H9'3 0.9800 . ?
C10 H10A 0.9800 . ?
C10 H10B 0.9800 . ?
C10 H10C 0.9800 . ?
C11 H11A 0.9800 . ?
C11 H11B 0.9800 . ?
C11 H11C 0.9800 . ?
C12 C17 1.511(4) . ?
C12 C18 1.512(3) . ?
C12 C13' 1.551(8) . ?
C12 C13 1.566(4) . ?
C14 C16' 1.506(8) . ?
C14 C13 1.533(4) . ?
C14 C15 1.536(4) . ?
C14 C16 1.542(4) . ?
C14 C15' 1.555(8) . ?
C14 C13' 1.575(8) . ?
C13 H13A 0.9900 . ?
C13 H13B 0.9900 . ?
C15 H15A 0.9800 . ?
C15 H15B 0.9800 . ?
C15 H15C 0.9800 . ?
C16 H16A 0.9800 . ?
C16 H16B 0.9800 . ?
C16 H16C 0.9800 . ?
C13' H13C 0.9900 . ?
C13' H13D 0.9900 . ?
C15' H15D 0.9800 . ?
C15' H15E 0.9800 . ?
C15' H15F 0.9800 . ?
C16' H16D 0.9800 . ?
C16' H16E 0.9800 . ?
C16' H16F 0.9800 . ?
C17 H17A 0.9800 . ?
C17 H17B 0.9800 . ?
C17 H17C 0.9800 . ?
C18 H18A 0.9800 . ?
C18 H18B 0.9800 . ?
C18 H18C 0.9800 . ?
S1 O1 1.4140(19) . ?
S1 O3 1.4263(18) . ?
S1 O2 1.4283(19) . ?
S1 C20 1.827(2) . ?
F1 C20 1.343(3) . ?
F2 C20 1.320(2) . ?
F3 C20 1.316(3) . ?
C19 F6 1.312(3) . ?
C19 F5 1.324(3) . ?
C19 F4 1.326(3) . ?
C19 S2 1.823(2) . ?
S2 O6 1.4232(19) . ?
S2 O4 1.4289(18) . ?
S2 O5 1.436(2) . ?
